data_2228341
loop_
_publ_author_name
'Vitze, Hannes'
'Lerner, Hans-Wolfram'
'Bolte, Michael'

_publ_section_title
;
 \m~2~-Acetone-diacetone[\m~3~-tris(trifluoromethyl)methanolato]bis[\m~2~-tris(trifluoromethyl)methanolato]trilithium
;
_journal_coeditor_code HB5716
_journal_issue 12
_journal_name_full 'Acta Crystallographica Section E'
_journal_page_first m1527
_journal_paper_doi 10.1107/S1600536810044685
_journal_volume 66
_journal_year 2010
_chemical_formula_iupac '[Li3 (C4 F9 O)3 (C3 H6 O)3]'
_chemical_formula_moiety 'C21 H18 F27 Li3 O6'
_chemical_formula_sum 'C21 H18 F27 Li3 O6'
_chemical_formula_weight 900.17
_chemical_name_systematic
;
\m~2~-Acetone-diacetone[\m~3~-tris(trifluoromethyl)methanolato]bis[\m~2~-
tris(trifluoromethyl)methanolato]trilithium
;
_space_group_IT_number 14
_symmetry_cell_setting monoclinic
_symmetry_space_group_name_Hall '-P 2ybc'
_symmetry_space_group_name_H-M 'P 1 21/c 1'
_atom_sites_solution_hydrogens geom
_atom_sites_solution_primary direct
_atom_sites_solution_secondary difmap
_audit_creation_method SHELXL-97
_cell_angle_alpha 90.00
_cell_angle_beta 102.246(7)
_cell_angle_gamma 90.00
_cell_formula_units_Z 4
_cell_length_a 20.6939(17)
_cell_length_b 11.5940(10)
_cell_length_c 15.2211(13)
_cell_measurement_reflns_used 9264
_cell_measurement_temperature 173(2)
_cell_measurement_theta_max 25.0
_cell_measurement_theta_min 3.5
_cell_volume 3568.8(5)
_computing_cell_refinement 'X-AREA (Stoe & Cie, 2001)'
_computing_data_collection 'X-AREA (Stoe & Cie, 2001)'
_computing_data_reduction 'X-AREA (Stoe & Cie, 2001)'
_computing_molecular_graphics 'XP (Sheldrick, 2008)'
_computing_publication_material 'SHELXL97 (Sheldrick, 2008)'
_computing_structure_refinement 'SHELXL97 (Sheldrick, 2008)'
_computing_structure_solution 'SHELXS97 (Sheldrick, 2008)'
_diffrn_ambient_temperature 173(2)
_diffrn_measured_fraction_theta_full 0.997
_diffrn_measured_fraction_theta_max 0.981
_diffrn_measurement_device_type 'Stoe IPDS-II two-circle'
_diffrn_measurement_method \w
_diffrn_radiation_monochromator graphite
_diffrn_radiation_source 'fine-focus sealed tube'
_diffrn_radiation_type MoK\a
_diffrn_radiation_wavelength 0.71073
_diffrn_reflns_av_R_equivalents 0.0969
_diffrn_reflns_av_sigmaI/netI 0.0873
_diffrn_reflns_limit_h_max 25
_diffrn_reflns_limit_h_min -24
_diffrn_reflns_limit_k_max 14
_diffrn_reflns_limit_k_min -14
_diffrn_reflns_limit_l_max 18
_diffrn_reflns_limit_l_min -18
_diffrn_reflns_number 26210
_diffrn_reflns_theta_full 25.00
_diffrn_reflns_theta_max 25.74
_diffrn_reflns_theta_min 3.50
_diffrn_standards_number 0
_exptl_absorpt_coefficient_mu 0.207
_exptl_absorpt_correction_type none
_exptl_crystal_colour colourless
_exptl_crystal_density_diffrn 1.675
_exptl_crystal_density_method 'not measured'
_exptl_crystal_description block
_exptl_crystal_F_000 1776
_exptl_crystal_size_max 0.17
_exptl_crystal_size_mid 0.12
_exptl_crystal_size_min 0.08
_refine_diff_density_max 0.651
_refine_diff_density_min -0.433
_refine_ls_extinction_method none
_refine_ls_goodness_of_fit_ref 1.021
_refine_ls_hydrogen_treatment constr
_refine_ls_matrix_type full
_refine_ls_number_parameters 520
_refine_ls_number_reflns 6696
_refine_ls_number_restraints 0
_refine_ls_restrained_S_all 1.021
_refine_ls_R_factor_all 0.1846
_refine_ls_R_factor_gt 0.0995
_refine_ls_shift/su_max 0.000
_refine_ls_shift/su_mean 0.000
_refine_ls_structure_factor_coef Fsqd
_refine_ls_weighting_details 'calc w=1/[\s^2^(Fo^2^)+(0.1624P)^2^+1.3913P] where P=(Fo^2^+2Fc^2^)/3'
_refine_ls_weighting_scheme calc
_refine_ls_wR_factor_gt 0.2582
_refine_ls_wR_factor_ref 0.3129
_reflns_number_gt 3143
_reflns_number_total 6696
_reflns_threshold_expression I>2\s(I)
_cod_data_source_file hb5716.cif
_cod_data_source_block I
_cod_original_sg_symbol_H-M 'P 21/c'
_cod_database_code 2228341
_cod_database_fobs_code 2228341

loop_
_symmetry_equiv_pos_as_xyz
'x, y, z'
'-x, y+1/2, -z+1/2'
'-x, -y, -z'
'x, -y-1/2, z-1/2'

loop_
_atom_site_type_symbol
_atom_site_label
_atom_site_fract_x
_atom_site_fract_y
_atom_site_fract_z
_atom_site_U_iso_or_equiv
_atom_site_adp_type
_atom_site_calc_flag
_atom_site_refinement_flags
_atom_site_occupancy
_atom_site_disorder_assembly
_atom_site_disorder_group
Li Li1 0.6834(4) 0.5080(8) 0.4511(6) 0.043(2) Uani d . 1 . .
Li Li2 0.7494(4) 0.4245(8) 0.6049(6) 0.041(2) Uani d . 1 . .
Li Li3 0.8063(5) 0.6077(8) 0.5565(7) 0.049(2) Uani d . 1 . .
O O1 0.71434(17) 0.5853(3) 0.5708(3) 0.0415(9) Uani d . 1 . .
O O2 0.83726(17) 0.4753(4) 0.6246(3) 0.0462(10) Uani d . 1 . .
O O3 0.69334(17) 0.3574(3) 0.5022(2) 0.0397(9) Uani d . 1 . .
C C1 0.6790(3) 0.6422(6) 0.6218(5) 0.0565(17) Uani d . 1 . .
C C2 0.8939(3) 0.4303(7) 0.6738(5) 0.0590(18) Uani d . 1 . .
C C3 0.6702(3) 0.2515(5) 0.4868(4) 0.0413(13) Uani d . 1 . .
C C11 0.7219(5) 0.6635(11) 0.7182(7) 0.103(4) Uani d . 1 . .
C C21 0.6158(5) 0.5731(9) 0.6284(9) 0.102(4) Uani d . 1 . .
C C31 0.6578(5) 0.7626(9) 0.5792(8) 0.093(3) Uani d . 1 . .
C C41 0.9234(4) 0.3436(9) 0.6161(9) 0.096(3) Uani d . 1 . .
C C51 0.8799(4) 0.3704(9) 0.7572(6) 0.087(3) Uani d . 1 . .
C C61 0.9451(4) 0.5287(10) 0.7049(7) 0.090(3) Uani d . 1 . .
C C71 0.6859(6) 0.1984(8) 0.4035(7) 0.100(3) Uani d . 1 . .
C C81 0.6918(5) 0.1737(7) 0.5691(5) 0.080(3) Uani d . 1 . .
C C91 0.5902(4) 0.2547(8) 0.4709(7) 0.081(2) Uani d . 1 . .
O O1A 0.77526(18) 0.5481(3) 0.4267(3) 0.0426(9) Uani d . 1 . .
C C1A 0.8023(3) 0.5270(5) 0.3646(4) 0.0457(14) Uani d . 1 . .
C C2A 0.7665(4) 0.4695(7) 0.2816(4) 0.0616(18) Uani d . 1 . .
H H2A1 0.7799 0.3884 0.2823 0.092 Uiso calc R 1 . .
H H2A2 0.7771 0.5079 0.2290 0.092 Uiso calc R 1 . .
H H2A3 0.7188 0.4742 0.2784 0.092 Uiso calc R 1 . .
C C3A 0.8728(4) 0.5568(10) 0.3705(6) 0.091(3) Uani d . 1 . .
H H3A1 0.8897 0.5988 0.4266 0.136 Uiso calc R 1 . .
H H3A2 0.8767 0.6055 0.3192 0.136 Uiso calc R 1 . .
H H3A3 0.8985 0.4860 0.3696 0.136 Uiso calc R 1 . .
O O1B 0.6189(2) 0.5421(4) 0.3439(3) 0.0604(12) Uani d . 1 . .
C C1B 0.5674(3) 0.5583(6) 0.2902(4) 0.0493(15) Uani d . 1 . .
C C2B 0.5452(4) 0.4790(7) 0.2126(5) 0.0660(19) Uani d . 1 . .
H H2B1 0.5761 0.4141 0.2170 0.099 Uiso calc R 1 . .
H H2B2 0.5442 0.5208 0.1564 0.099 Uiso calc R 1 . .
H H2B3 0.5009 0.4500 0.2134 0.099 Uiso calc R 1 . .
C C3B 0.5244(4) 0.6581(8) 0.2999(5) 0.073(2) Uani d . 1 . .
H H3B1 0.4901 0.6335 0.3313 0.110 Uiso calc R 1 . .
H H3B2 0.5037 0.6875 0.2402 0.110 Uiso calc R 1 . .
H H3B3 0.5512 0.7190 0.3345 0.110 Uiso calc R 1 . .
O O1C 0.8575(2) 0.7423(4) 0.5414(4) 0.0727(14) Uani d . 1 . .
C C1C 0.8808(4) 0.8329(7) 0.5301(5) 0.0657(19) Uani d . 1 . .
C C2C 0.8563(11) 0.9436(12) 0.5431(17) 0.227(11) Uani d . 1 . .
H H2C1 0.8137 0.9550 0.5014 0.340 Uiso calc R 1 . .
H H2C2 0.8878 1.0020 0.5318 0.340 Uiso calc R 1 . .
H H2C3 0.8504 0.9506 0.6051 0.340 Uiso calc R 1 . .
C C3C 0.9489(5) 0.8424(11) 0.5096(8) 0.117(4) Uani d . 1 . .
H H3C1 0.9686 0.7654 0.5107 0.176 Uiso calc R 1 . .
H H3C2 0.9768 0.8912 0.5550 0.176 Uiso calc R 1 . .
H H3C3 0.9454 0.8768 0.4500 0.176 Uiso calc R 1 . .
F F11 0.7411(4) 0.5655(9) 0.7591(5) 0.155(3) Uani d . 1 . .
F F12 0.7768(3) 0.7193(6) 0.7103(5) 0.133(3) Uani d . 1 . .
F F13 0.6917(5) 0.7303(13) 0.7659(6) 0.256(7) Uani d . 1 . .
F F21 0.5782(2) 0.5577(6) 0.5466(6) 0.140(3) Uani d . 1 . .
F F22 0.5812(5) 0.6268(7) 0.6783(9) 0.242(7) Uani d . 1 . .
F F23 0.6347(5) 0.4709(6) 0.6642(5) 0.149(3) Uani d . 1 . .
F F31 0.6204(6) 0.8171(7) 0.6263(8) 0.233(6) Uani d . 1 . .
F F32 0.7082(4) 0.8271(5) 0.5731(5) 0.128(2) Uani d . 1 . .
F F33 0.6231(4) 0.7495(7) 0.4977(6) 0.149(3) Uani d . 1 . .
F F41 0.9860(3) 0.3125(6) 0.6548(6) 0.138(3) Uani d . 1 . .
F F42 0.9217(4) 0.3780(7) 0.5360(5) 0.139(3) Uani d . 1 . .
F F43 0.8883(3) 0.2450(6) 0.6095(6) 0.141(3) Uani d . 1 . .
F F51 0.9265(3) 0.2930(6) 0.7959(4) 0.131(2) Uani d . 1 . .
F F52 0.8751(3) 0.4476(7) 0.8223(4) 0.135(3) Uani d . 1 . .
F F53 0.8223(3) 0.3172(6) 0.7409(4) 0.1077(19) Uani d . 1 . .
F F61 0.9188(3) 0.6205(6) 0.7306(5) 0.117(2) Uani d . 1 . .
F F62 0.9717(2) 0.5628(6) 0.6347(5) 0.118(2) Uani d . 1 . .
F F63 0.9970(2) 0.4962(6) 0.7679(4) 0.131(3) Uani d . 1 . .
F F71 0.7528(3) 0.2176(5) 0.4061(4) 0.116(2) Uani d . 1 . .
F F72 0.6800(5) 0.0836(5) 0.3979(5) 0.152(3) Uani d . 1 . .
F F73 0.6503(3) 0.2477(5) 0.3268(3) 0.1021(18) Uani d . 1 . .
F F81 0.7605(3) 0.1430(5) 0.5695(4) 0.1074(19) Uani d . 1 . .
F F82 0.6600(3) 0.0768(4) 0.5725(3) 0.0832(14) Uani d . 1 . .
F F83 0.6956(2) 0.2306(4) 0.6451(2) 0.0793(13) Uani d . 1 . .
F F91 0.5672(2) 0.3351(5) 0.4146(4) 0.0982(18) Uani d . 1 . .
F F92 0.5740(3) 0.2663(5) 0.5522(4) 0.0981(16) Uani d . 1 . .
F F93 0.5642(3) 0.1539(5) 0.4341(4) 0.121(2) Uani d . 1 . .

loop_
_atom_site_aniso_label
_atom_site_aniso_U_11
_atom_site_aniso_U_22
_atom_site_aniso_U_33
_atom_site_aniso_U_12
_atom_site_aniso_U_13
_atom_site_aniso_U_23
Li1 0.038(5) 0.045(5) 0.045(5) 0.002(4) 0.008(4) 0.005(4)
Li2 0.037(4) 0.044(5) 0.041(5) -0.004(4) 0.009(4) -0.003(4)
Li3 0.039(5) 0.041(5) 0.071(6) -0.009(4) 0.023(4) -0.016(5)
O1 0.0337(18) 0.036(2) 0.059(2) 0.0016(16) 0.0205(17) -0.0120(17)
O2 0.0281(18) 0.058(3) 0.049(2) 0.0018(18) -0.0005(16) -0.0015(19)
O3 0.0357(18) 0.031(2) 0.050(2) -0.0061(16) 0.0046(16) -0.0028(16)
C1 0.048(3) 0.047(4) 0.083(5) -0.001(3) 0.033(3) -0.018(3)
C2 0.034(3) 0.075(5) 0.063(4) -0.002(3) 0.001(3) 0.011(3)
C3 0.046(3) 0.034(3) 0.041(3) -0.004(2) 0.003(2) -0.005(2)
C11 0.083(6) 0.133(9) 0.098(7) 0.018(7) 0.032(5) -0.068(7)
C21 0.094(7) 0.086(7) 0.154(10) -0.017(5) 0.090(7) -0.061(7)
C31 0.076(6) 0.077(6) 0.137(9) 0.030(5) 0.047(6) -0.022(6)
C41 0.065(5) 0.085(7) 0.139(9) 0.029(5) 0.025(5) 0.016(6)
C51 0.060(5) 0.104(7) 0.084(6) -0.012(5) -0.013(4) 0.030(5)
C61 0.039(4) 0.098(7) 0.120(7) -0.017(4) -0.015(4) 0.022(6)
C71 0.153(10) 0.068(6) 0.093(7) -0.007(6) 0.059(7) -0.008(5)
C81 0.114(7) 0.057(5) 0.063(5) -0.021(5) 0.002(4) 0.011(4)
C91 0.055(4) 0.072(5) 0.110(7) -0.019(4) 0.001(4) -0.004(5)
O1A 0.0373(19) 0.042(2) 0.048(2) -0.0021(17) 0.0095(17) 0.0005(18)
C1A 0.042(3) 0.046(3) 0.052(3) 0.007(3) 0.015(3) 0.005(3)
C2A 0.067(4) 0.070(5) 0.053(4) -0.006(4) 0.023(3) -0.013(3)
C3A 0.052(4) 0.138(9) 0.089(6) -0.009(5) 0.034(4) -0.018(6)
O1B 0.041(2) 0.067(3) 0.069(3) 0.007(2) 0.003(2) 0.028(2)
C1B 0.037(3) 0.053(4) 0.061(4) 0.003(3) 0.017(3) 0.027(3)
C2B 0.058(4) 0.068(5) 0.072(5) 0.001(4) 0.014(3) 0.016(4)
C3B 0.059(4) 0.096(6) 0.066(4) 0.030(4) 0.015(3) 0.019(4)
O1C 0.064(3) 0.051(3) 0.102(4) -0.018(2) 0.015(3) 0.007(3)
C1C 0.089(5) 0.053(4) 0.059(4) -0.008(4) 0.024(4) -0.004(3)
C2C 0.27(2) 0.089(10) 0.40(3) 0.021(12) 0.23(2) 0.007(14)
C3C 0.094(7) 0.132(10) 0.125(9) -0.039(7) 0.025(6) 0.014(7)
F11 0.136(6) 0.219(9) 0.121(5) 0.050(6) 0.052(4) 0.078(6)
F12 0.098(4) 0.109(5) 0.167(6) 0.001(4) -0.024(4) -0.076(4)
F13 0.181(8) 0.435(18) 0.142(6) 0.133(10) 0.012(6) -0.161(9)
F21 0.051(3) 0.113(5) 0.246(9) -0.016(3) 0.006(4) -0.059(5)
F22 0.220(9) 0.161(7) 0.438(16) -0.106(7) 0.279(11) -0.176(9)
F23 0.260(9) 0.075(4) 0.150(5) -0.073(5) 0.132(6) -0.033(4)
F31 0.352(14) 0.116(6) 0.310(12) 0.140(8) 0.244(12) 0.044(7)
F32 0.170(6) 0.059(3) 0.166(6) -0.030(4) 0.060(5) -0.004(3)
F33 0.122(5) 0.146(6) 0.162(6) 0.042(5) -0.009(5) 0.050(5)
F41 0.059(3) 0.135(5) 0.215(7) 0.045(3) 0.020(4) 0.038(5)
F42 0.140(6) 0.174(7) 0.121(5) 0.076(5) 0.070(4) 0.008(5)
F43 0.097(4) 0.081(4) 0.234(8) 0.025(3) 0.009(5) -0.045(5)
F51 0.094(4) 0.149(6) 0.133(5) 0.008(4) -0.013(3) 0.075(4)
F52 0.133(5) 0.202(8) 0.064(3) -0.030(5) 0.008(3) -0.013(4)
F53 0.081(3) 0.130(5) 0.110(4) -0.028(3) 0.014(3) 0.037(3)
F61 0.078(3) 0.093(4) 0.161(6) -0.029(3) -0.017(3) -0.035(4)
F62 0.051(3) 0.131(5) 0.169(6) -0.013(3) 0.014(3) 0.049(4)
F63 0.060(3) 0.156(6) 0.146(5) -0.031(3) -0.051(3) 0.038(4)
F71 0.132(5) 0.099(4) 0.144(5) 0.005(4) 0.093(4) -0.020(4)
F72 0.304(10) 0.055(3) 0.136(5) -0.038(4) 0.133(6) -0.041(3)
F73 0.175(5) 0.089(3) 0.042(2) -0.014(4) 0.021(3) -0.002(2)
F81 0.088(3) 0.087(4) 0.133(4) 0.037(3) -0.007(3) 0.016(3)
F82 0.115(4) 0.045(2) 0.086(3) -0.022(2) 0.013(3) 0.019(2)
F83 0.117(4) 0.073(3) 0.043(2) 0.010(3) 0.005(2) 0.004(2)
F91 0.056(2) 0.097(4) 0.123(4) -0.017(2) -0.023(3) 0.048(3)
F92 0.089(3) 0.119(4) 0.103(4) -0.031(3) 0.058(3) -0.017(3)
F93 0.117(4) 0.086(4) 0.133(5) -0.065(3) -0.032(4) 0.009(3)

loop_
_atom_type_symbol
_atom_type_description
_atom_type_scat_dispersion_real
_atom_type_scat_dispersion_imag
_atom_type_scat_source
C C 0.0033 0.0016 'International Tables Vol C Tables 4.2.6.8 and 6.1.1.4'
H H 0.0000 0.0000 'International Tables Vol C Tables 4.2.6.8 and 6.1.1.4'
F F 0.0171 0.0103 'International Tables Vol C Tables 4.2.6.8 and 6.1.1.4'
Li Li -0.0003 0.0001 'International Tables Vol C Tables 4.2.6.8 and 6.1.1.4'
O O 0.0106 0.0060 'International Tables Vol C Tables 4.2.6.8 and 6.1.1.4'

loop_
_geom_angle_atom_site_label_1
_geom_angle_atom_site_label_2
_geom_angle_atom_site_label_3
_geom_angle_site_symmetry_1
_geom_angle_site_symmetry_3
_geom_angle
_geom_angle_publ_flag
O3 Li1 O1B . . 122.1(5) ?
O3 Li1 O1 . . 93.0(4) ?
O1B Li1 O1 . . 135.2(6) ?
O3 Li1 O1A . . 104.8(4) ?
O1B Li1 O1A . . 107.6(5) ?
O1 Li1 O1A . . 86.2(4) ?
O3 Li1 Li2 . . 46.3(3) ?
O1B Li1 Li2 . . 165.7(5) ?
O1 Li1 Li2 . . 49.6(3) ?
O1A Li1 Li2 . . 85.3(4) ?
O3 Li1 Li3 . . 97.6(4) ?
O1B Li1 Li3 . . 138.5(5) ?
O1 Li1 Li3 . . 42.1(3) ?
O1A Li1 Li3 . . 44.6(3) ?
Li2 Li1 Li3 . . 55.5(3) ?
O2 Li2 O3 . . 131.4(5) ?
O2 Li2 O1 . . 92.0(4) ?
O3 Li2 O1 . . 92.5(4) ?
O2 Li2 F53 . . 69.2(3) ?
O3 Li2 F53 . . 127.3(5) ?
O1 Li2 F53 . . 139.3(5) ?
O2 Li2 Li3 . . 46.3(3) ?
O3 Li2 Li3 . . 109.5(5) ?
O1 Li2 Li3 . . 48.5(3) ?
F53 Li2 Li3 . . 113.2(4) ?
O2 Li2 Li1 . . 109.3(5) ?
O3 Li2 Li1 . . 46.3(3) ?
O1 Li2 Li1 . . 49.0(3) ?
F53 Li2 Li1 . . 170.6(5) ?
Li3 Li2 Li1 . . 68.3(4) ?
O2 Li2 F83 . . 132.4(5) ?
O3 Li2 F83 . . 68.2(3) ?
O1 Li2 F83 . . 134.2(4) ?
F53 Li2 F83 . . 67.1(3) ?
Li3 Li2 F83 . . 175.8(5) ?
Li1 Li2 F83 . . 110.8(4) ?
O2 Li3 O1C . . 126.4(5) ?
O2 Li3 O1 . . 93.2(5) ?
O1C Li3 O1 . . 133.3(6) ?
O2 Li3 O1A . . 104.7(5) ?
O1C Li3 O1A . . 103.0(5) ?
O1 Li3 O1A . . 87.1(4) ?
O2 Li3 Li2 . . 45.9(3) ?
O1C Li3 Li2 . . 170.2(6) ?
O1 Li3 Li2 . . 50.2(3) ?
O1A Li3 Li2 . . 86.0(4) ?
O2 Li3 Li1 . . 97.7(4) ?
O1C Li3 Li1 . . 133.4(6) ?
O1 Li3 Li1 . . 42.9(3) ?
O1A Li3 Li1 . . 44.6(3) ?
Li2 Li3 Li1 . . 56.2(3) ?
C1 O1 Li3 . . 130.7(5) ?
C1 O1 Li1 . . 129.3(4) ?
Li3 O1 Li1 . . 95.0(4) ?
C1 O1 Li2 . . 120.8(5) ?
Li3 O1 Li2 . . 81.3(4) ?
Li1 O1 Li2 . . 81.4(4) ?
C2 O2 Li2 . . 131.6(5) ?
C2 O2 Li3 . . 140.4(5) ?
Li2 O2 Li3 . . 87.9(4) ?
C3 O3 Li2 . . 131.4(4) ?
C3 O3 Li1 . . 140.9(4) ?
Li2 O3 Li1 . . 87.4(4) ?
O1 C1 C21 . . 110.6(5) ?
O1 C1 C31 . . 109.7(6) ?
C21 C1 C31 . . 108.7(7) ?
O1 C1 C11 . . 110.3(6) ?
C21 C1 C11 . . 109.8(8) ?
C31 C1 C11 . . 107.6(8) ?
O2 C2 C51 . . 109.9(6) ?
O2 C2 C41 . . 109.7(6) ?
C51 C2 C41 . . 110.1(8) ?
O2 C2 C61 . . 109.8(6) ?
C51 C2 C61 . . 108.4(7) ?
C41 C2 C61 . . 109.0(7) ?
O3 C3 C71 . . 113.3(6) ?
O3 C3 C81 . . 111.7(5) ?
C71 C3 C81 . . 111.7(7) ?
O3 C3 C91 . . 109.0(5) ?
C71 C3 C91 . . 106.3(7) ?
C81 C3 C91 . . 104.3(6) ?
F13 C11 F11 . . 112.3(12) ?
F13 C11 F12 . . 106.2(11) ?
F11 C11 F12 . . 106.6(9) ?
F13 C11 C1 . . 111.7(8) ?
F11 C11 C1 . . 111.2(9) ?
F12 C11 C1 . . 108.4(9) ?
F22 C21 F23 . . 109.7(11) ?
F22 C21 F21 . . 108.9(11) ?
F23 C21 F21 . . 109.1(8) ?
F22 C21 C1 . . 111.3(7) ?
F23 C21 C1 . . 107.8(9) ?
F21 C21 C1 . . 110.0(9) ?
F32 C31 F33 . . 106.7(10) ?
F32 C31 F31 . . 109.5(10) ?
F33 C31 F31 . . 107.7(10) ?
F32 C31 C1 . . 112.6(7) ?
F33 C31 C1 . . 109.9(8) ?
F31 C31 C1 . . 110.3(9) ?
F42 C41 F43 . . 106.8(11) ?
F42 C41 F41 . . 109.2(9) ?
F43 C41 F41 . . 104.8(8) ?
F42 C41 C2 . . 114.0(8) ?
F43 C41 C2 . . 108.9(8) ?
F41 C41 C2 . . 112.5(9) ?
F53 C51 F52 . . 104.1(9) ?
F53 C51 F51 . . 107.6(8) ?
F52 C51 F51 . . 106.0(7) ?
F53 C51 C2 . . 112.3(6) ?
F52 C51 C2 . . 111.4(8) ?
F51 C51 C2 . . 114.8(8) ?
F61 C61 F63 . . 110.0(9) ?
F61 C61 F62 . . 105.4(8) ?
F63 C61 F62 . . 104.3(7) ?
F61 C61 C2 . . 113.1(7) ?
F63 C61 C2 . . 113.8(8) ?
F62 C61 C2 . . 109.6(8) ?
F72 C71 F73 . . 109.7(9) ?
F72 C71 F71 . . 103.7(9) ?
F73 C71 F71 . . 108.0(8) ?
F72 C71 C3 . . 115.4(8) ?
F73 C71 C3 . . 112.0(8) ?
F71 C71 C3 . . 107.5(8) ?
F82 C81 F83 . . 109.3(7) ?
F82 C81 F81 . . 106.7(7) ?
F83 C81 F81 . . 103.9(6) ?
F82 C81 C3 . . 118.4(6) ?
F83 C81 C3 . . 112.1(6) ?
F81 C81 C3 . . 105.2(6) ?
F91 C91 F92 . . 114.0(8) ?
F91 C91 F93 . . 107.0(7) ?
F92 C91 F93 . . 108.0(7) ?
F91 C91 C3 . . 109.7(7) ?
F92 C91 C3 . . 107.9(6) ?
F93 C91 C3 . . 110.2(7) ?
C1A O1A Li3 . . 135.1(4) ?
C1A O1A Li1 . . 133.2(5) ?
Li3 O1A Li1 . . 90.8(4) ?
O1A C1A C2A . . 121.5(5) ?
O1A C1A C3A . . 120.9(6) ?
C2A C1A C3A . . 117.6(6) ?
C1A C2A H2A1 . . 109.5 ?
C1A C2A H2A2 . . 109.5 ?
H2A1 C2A H2A2 . . 109.5 ?
C1A C2A H2A3 . . 109.5 ?
H2A1 C2A H2A3 . . 109.5 ?
H2A2 C2A H2A3 . . 109.5 ?
C1A C3A H3A1 . . 109.5 ?
C1A C3A H3A2 . . 109.5 ?
H3A1 C3A H3A2 . . 109.5 ?
C1A C3A H3A3 . . 109.5 ?
H3A1 C3A H3A3 . . 109.5 ?
H3A2 C3A H3A3 . . 109.5 ?
C1B O1B Li1 . . 163.7(5) ?
O1B C1B C3B . . 120.9(7) ?
O1B C1B C2B . . 121.2(6) ?
C3B C1B C2B . . 118.0(6) ?
C1B C2B H2B1 . . 109.5 ?
C1B C2B H2B2 . . 109.5 ?
H2B1 C2B H2B2 . . 109.5 ?
C1B C2B H2B3 . . 109.5 ?
H2B1 C2B H2B3 . . 109.5 ?
H2B2 C2B H2B3 . . 109.5 ?
C1B C3B H3B1 . . 109.5 ?
C1B C3B H3B2 . . 109.5 ?
H3B1 C3B H3B2 . . 109.5 ?
C1B C3B H3B3 . . 109.5 ?
H3B1 C3B H3B3 . . 109.5 ?
H3B2 C3B H3B3 . . 109.5 ?
C1C O1C Li3 . . 170.9(7) ?
O1C C1C C2C . . 128.1(10) ?
O1C C1C C3C . . 121.5(8) ?
C2C C1C C3C . . 110.0(10) ?
C1C C2C H2C1 . . 109.5 ?
C1C C2C H2C2 . . 109.5 ?
H2C1 C2C H2C2 . . 109.5 ?
C1C C2C H2C3 . . 109.5 ?
H2C1 C2C H2C3 . . 109.5 ?
H2C2 C2C H2C3 . . 109.5 ?
C1C C3C H3C1 . . 109.5 ?
C1C C3C H3C2 . . 109.5 ?
H3C1 C3C H3C2 . . 109.5 ?
C1C C3C H3C3 . . 109.5 ?
H3C1 C3C H3C3 . . 109.5 ?
H3C2 C3C H3C3 . . 109.5 ?
C51 F53 Li2 . . 105.9(5) ?
C81 F83 Li2 . . 99.9(5) ?

loop_
_geom_bond_atom_site_label_1
_geom_bond_atom_site_label_2
_geom_bond_site_symmetry_2
_geom_bond_distance
_geom_bond_publ_flag
Li1 O3 . 1.905(10) y
Li1 O1B . 1.918(9) y
Li1 O1 . 2.009(10) y
Li1 O1A . 2.066(10) y
Li1 Li2 . 2.631(12) ?
Li1 Li3 . 2.940(13) ?
Li2 Li3 . 2.608(14) ?
Li2 O2 . 1.874(9) y
Li2 O3 . 1.904(9) y
Li2 O1 . 2.027(10) y
Li2 F53 . 2.606(10) y
Li2 F83 . 2.639(10) y
Li3 O2 . 1.885(12) y
Li3 O1C . 1.928(11) y
Li3 O1 . 1.977(10) y
Li3 O1A . 2.063(11) y
O1 C1 . 1.347(7) ?
O2 C2 . 1.355(7) ?
O3 C3 . 1.321(7) ?
C1 C21 . 1.555(11) ?
C1 C31 . 1.563(13) ?
C1 C11 . 1.565(13) ?
C2 C51 . 1.528(12) ?
C2 C41 . 1.542(13) ?
C2 C61 . 1.560(11) ?
C3 C71 . 1.505(11) ?
C3 C81 . 1.531(9) ?
C3 C91 . 1.622(10) ?
C11 F13 . 1.308(10) ?
C11 F11 . 1.315(14) ?
C11 F12 . 1.334(13) ?
C21 F22 . 1.307(9) ?
C21 F23 . 1.329(14) ?
C21 F21 . 1.332(13) ?
C31 F32 . 1.302(11) ?
C31 F33 . 1.303(12) ?
C31 F31 . 1.322(10) ?
C41 F42 . 1.276(13) ?
C41 F43 . 1.346(12) ?
C41 F41 . 1.354(10) ?
C51 F53 . 1.318(9) ?
C51 F52 . 1.354(12) ?
C51 F51 . 1.356(10) ?
C61 F61 . 1.293(12) ?
C61 F63 . 1.333(9) ?
C61 F62 . 1.361(12) ?
C71 F72 . 1.337(11) ?
C71 F73 . 1.367(12) ?
C71 F71 . 1.395(13) ?
C81 F82 . 1.309(9) ?
C81 F83 . 1.319(9) ?
C81 F81 . 1.464(11) ?
C91 F91 . 1.287(10) ?
C91 F92 . 1.355(11) ?
C91 F93 . 1.356(9) ?
O1A C1A . 1.221(7) ?
C1A C2A . 1.482(9) ?
C1A C3A . 1.483(9) ?
C2A H2A1 . 0.9800 ?
C2A H2A2 . 0.9800 ?
C2A H2A3 . 0.9800 ?
C3A H3A1 . 0.9800 ?
C3A H3A2 . 0.9800 ?
C3A H3A3 . 0.9800 ?
O1B C1B . 1.212(7) ?
C1B C3B . 1.485(10) ?
C1B C2B . 1.490(10) ?
C2B H2B1 . 0.9800 ?
C2B H2B2 . 0.9800 ?
C2B H2B3 . 0.9800 ?
C3B H3B1 . 0.9800 ?
C3B H3B2 . 0.9800 ?
C3B H3B3 . 0.9800 ?
O1C C1C . 1.184(8) ?
C1C C2C . 1.409(16) ?
C1C C3C . 1.509(13) ?
C2C H2C1 . 0.9800 ?
C2C H2C2 . 0.9800 ?
C2C H2C3 . 0.9800 ?
C3C H3C1 . 0.9800 ?
C3C H3C2 . 0.9800 ?
C3C H3C3 . 0.9800 ?

loop_
_geom_torsion_atom_site_label_1
_geom_torsion_atom_site_label_2
_geom_torsion_atom_site_label_3
_geom_torsion_atom_site_label_4
_geom_torsion_site_symmetry_1
_geom_torsion_site_symmetry_2
_geom_torsion_site_symmetry_3
_geom_torsion_site_symmetry_4
_geom_torsion
_geom_torsion_publ_flag
O3 Li1 Li2 O2 . . . . 129.5(6) ?
O1B Li1 Li2 O2 . . . . 169(2) ?
O1 Li1 Li2 O2 . . . . -75.2(5) ?
O1A Li1 Li2 O2 . . . . 13.8(5) ?
Li3 Li1 Li2 O2 . . . . -22.0(4) ?
O1B Li1 Li2 O3 . . . . 39(2) ?
O1 Li1 Li2 O3 . . . . 155.3(5) ?
O1A Li1 Li2 O3 . . . . -115.7(5) ?
Li3 Li1 Li2 O3 . . . . -151.4(5) ?
O3 Li1 Li2 O1 . . . . -155.3(5) ?
O1B Li1 Li2 O1 . . . . -116(2) ?
O1A Li1 Li2 O1 . . . . 89.0(4) ?
Li3 Li1 Li2 O1 . . . . 53.3(3) ?
O3 Li1 Li2 Li3 . . . . 151.4(5) ?
O1 Li1 Li2 Li3 . . . . -53.3(3) ?
O1A Li1 Li2 Li3 . . . . 35.8(3) ?
O3 Li1 Li2 F83 . . . . -24.2(4) ?
O1 Li1 Li2 F83 . . . . 131.1(5) ?
O1A Li1 Li2 F83 . . . . -139.9(4) ?
Li3 Li1 Li2 F83 . . . . -175.6(5) ?
O3 Li2 Li3 O2 . . . . -129.2(6) ?
O1 Li2 Li3 O2 . . . . 155.4(6) ?
F53 Li2 Li3 O2 . . . . 19.2(4) ?
Li1 Li2 Li3 O2 . . . . -150.8(5) ?
O2 Li2 Li3 O1 . . . . -155.4(6) ?
O3 Li2 Li3 O1 . . . . 75.4(5) ?
F53 Li2 Li3 O1 . . . . -136.2(5) ?
Li1 Li2 Li3 O1 . . . . 53.9(3) ?
O2 Li2 Li3 O1A . . . . 115.0(5) ?
O3 Li2 Li3 O1A . . . . -14.2(5) ?
O1 Li2 Li3 O1A . . . . -89.6(4) ?
F53 Li2 Li3 O1A . . . . 134.2(4) ?
Li1 Li2 Li3 O1A . . . . -35.8(3) ?
O2 Li2 Li3 Li1 . . . . 150.8(5) ?
O3 Li2 Li3 Li1 . . . . 21.5(4) ?
O1 Li2 Li3 Li1 . . . . -53.9(3) ?
F53 Li2 Li3 Li1 . . . . 169.9(5) ?
O3 Li1 Li3 O2 . . . . 0.3(5) ?
O1B Li1 Li3 O2 . . . . -163.3(7) ?
O1 Li1 Li3 O2 . . . . 86.4(5) ?
O1A Li1 Li3 O2 . . . . -103.2(5) ?
Li2 Li1 Li3 O2 . . . . 20.7(4) ?
O3 Li1 Li3 O1C . . . . 162.3(6) ?
O1B Li1 Li3 O1C . . . . -1.3(12) ?
O1 Li1 Li3 O1C . . . . -111.6(8) ?
O1A Li1 Li3 O1C . . . . 58.8(7) ?
Li2 Li1 Li3 O1C . . . . -177.3(8) ?
O3 Li1 Li3 O1 . . . . -86.1(5) ?
O1B Li1 Li3 O1 . . . . 110.3(9) ?
O1A Li1 Li3 O1 . . . . 170.4(6) ?
Li2 Li1 Li3 O1 . . . . -65.7(4) ?
O3 Li1 Li3 O1A . . . . 103.5(5) ?
O1B Li1 Li3 O1A . . . . -60.1(7) ?
O1 Li1 Li3 O1A . . . . -170.4(6) ?
Li2 Li1 Li3 O1A . . . . 123.9(5) ?
O3 Li1 Li3 Li2 . . . . -20.4(4) ?
O1B Li1 Li3 Li2 . . . . 176.0(9) ?
O1 Li1 Li3 Li2 . . . . 65.7(4) ?
O1A Li1 Li3 Li2 . . . . -123.9(5) ?
O2 Li3 O1 C1 . . . . 106.0(6) ?
O1C Li3 O1 C1 . . . . -44.3(11) ?
O1A Li3 O1 C1 . . . . -149.4(6) ?
Li2 Li3 O1 C1 . . . . 123.4(7) ?
Li1 Li3 O1 C1 . . . . -156.1(7) ?
O2 Li3 O1 Li1 . . . . -97.9(4) ?
O1C Li3 O1 Li1 . . . . 111.9(8) ?
O1A Li3 O1 Li1 . . . . 6.7(4) ?
Li2 Li3 O1 Li1 . . . . -80.4(4) ?
O2 Li3 O1 Li2 . . . . -17.4(4) ?
O1C Li3 O1 Li2 . . . . -167.7(8) ?
O1A Li3 O1 Li2 . . . . 87.2(4) ?
Li1 Li3 O1 Li2 . . . . 80.4(4) ?
O3 Li1 O1 C1 . . . . -105.4(6) ?
O1B Li1 O1 C1 . . . . 38.6(11) ?
O1A Li1 O1 C1 . . . . 149.9(5) ?
Li2 Li1 O1 C1 . . . . -123.0(6) ?
Li3 Li1 O1 C1 . . . . 156.6(7) ?
O3 Li1 O1 Li3 . . . . 98.0(5) ?
O1B Li1 O1 Li3 . . . . -118.0(8) ?
O1A Li1 O1 Li3 . . . . -6.7(4) ?
Li2 Li1 O1 Li3 . . . . 80.3(4) ?
O3 Li1 O1 Li2 . . . . 17.6(4) ?
O1B Li1 O1 Li2 . . . . 161.6(8) ?
O1A Li1 O1 Li2 . . . . -87.1(4) ?
Li3 Li1 O1 Li2 . . . . -80.3(4) ?
O2 Li2 O1 C1 . . . . -115.0(5) ?
O3 Li2 O1 C1 . . . . 113.3(5) ?
F53 Li2 O1 C1 . . . . -55.4(8) ?
Li3 Li2 O1 C1 . . . . -132.5(5) ?
Li1 Li2 O1 C1 . . . . 130.9(5) ?
F83 Li2 O1 C1 . . . . 51.8(8) ?
O2 Li2 O1 Li3 . . . . 17.5(4) ?
O3 Li2 O1 Li3 . . . . -114.1(5) ?
F53 Li2 O1 Li3 . . . . 77.2(7) ?
Li1 Li2 O1 Li3 . . . . -96.5(4) ?
F83 Li2 O1 Li3 . . . . -175.6(6) ?
O2 Li2 O1 Li1 . . . . 114.0(4) ?
O3 Li2 O1 Li1 . . . . -17.6(4) ?
F53 Li2 O1 Li1 . . . . 173.7(7) ?
Li3 Li2 O1 Li1 . . . . 96.5(4) ?
F83 Li2 O1 Li1 . . . . -79.1(6) ?
O3 Li2 O2 C2 . . . . -106.8(8) ?
O1 Li2 O2 C2 . . . . 158.1(6) ?
F53 Li2 O2 C2 . . . . 15.2(7) ?
Li3 Li2 O2 C2 . . . . 176.3(7) ?
Li1 Li2 O2 C2 . . . . -154.9(6) ?
F83 Li2 O2 C2 . . . . -9.1(10) ?
O3 Li2 O2 Li3 . . . . 76.9(7) ?
O1 Li2 O2 Li3 . . . . -18.2(4) ?
F53 Li2 O2 Li3 . . . . -161.1(4) ?
Li1 Li2 O2 Li3 . . . . 28.7(5) ?
F83 Li2 O2 Li3 . . . . 174.6(6) ?
O1C Li3 O2 C2 . . . . -3.6(12) ?
O1 Li3 O2 C2 . . . . -157.0(7) ?
O1A Li3 O2 C2 . . . . 115.1(8) ?
Li2 Li3 O2 C2 . . . . -175.7(9) ?
Li1 Li3 O2 C2 . . . . 160.1(7) ?
O1C Li3 O2 Li2 . . . . 172.0(7) ?
O1 Li3 O2 Li2 . . . . 18.7(4) ?
O1A Li3 O2 Li2 . . . . -69.2(5) ?
Li1 Li3 O2 Li2 . . . . -24.2(4) ?
O2 Li2 O3 C3 . . . . 109.3(8) ?
O1 Li2 O3 C3 . . . . -155.8(5) ?
F53 Li2 O3 C3 . . . . 14.9(9) ?
Li3 Li2 O3 C3 . . . . 157.6(5) ?
Li1 Li2 O3 C3 . . . . -174.2(7) ?
F83 Li2 O3 C3 . . . . -18.6(6) ?
O2 Li2 O3 Li1 . . . . -76.4(7) ?
O1 Li2 O3 Li1 . . . . 18.4(4) ?
F53 Li2 O3 Li1 . . . . -170.8(6) ?
Li3 Li2 O3 Li1 . . . . -28.1(5) ?
F83 Li2 O3 Li1 . . . . 155.6(4) ?
O1B Li1 O3 C3 . . . . 3.8(11) ?
O1 Li1 O3 C3 . . . . 154.6(6) ?
O1A Li1 O3 C3 . . . . -118.5(7) ?
Li2 Li1 O3 C3 . . . . 173.1(8) ?
Li3 Li1 O3 C3 . . . . -163.4(6) ?
O1B Li1 O3 Li2 . . . . -169.3(6) ?
O1 Li1 O3 Li2 . . . . -18.6(4) ?
O1A Li1 O3 Li2 . . . . 68.3(5) ?
Li3 Li1 O3 Li2 . . . . 23.4(4) ?
Li3 O1 C1 C21 . . . . -165.6(8) ?
Li1 O1 C1 C21 . . . . 45.8(10) ?
Li2 O1 C1 C21 . . . . -59.4(9) ?
Li3 O1 C1 C31 . . . . 74.5(9) ?
Li1 O1 C1 C31 . . . . -74.1(8) ?
Li2 O1 C1 C31 . . . . -179.3(6) ?
Li3 O1 C1 C11 . . . . -43.9(10) ?
Li1 O1 C1 C11 . . . . 167.5(7) ?
Li2 O1 C1 C11 . . . . 62.3(8) ?
Li2 O2 C2 C51 . . . . -33.8(10) ?
Li3 O2 C2 C51 . . . . 140.4(8) ?
Li2 O2 C2 C41 . . . . 87.4(8) ?
Li3 O2 C2 C41 . . . . -98.4(9) ?
Li2 O2 C2 C61 . . . . -152.9(7) ?
Li3 O2 C2 C61 . . . . 21.3(11) ?
Li2 O3 C3 C71 . . . . -124.9(7) ?
Li1 O3 C3 C71 . . . . 64.3(10) ?
Li2 O3 C3 C81 . . . . 2.4(9) ?
Li1 O3 C3 C81 . . . . -168.5(7) ?
Li2 O3 C3 C91 . . . . 117.1(7) ?
Li1 O3 C3 C91 . . . . -53.8(9) ?
O1 C1 C11 F13 . . . . 172.4(11) ?
C21 C1 C11 F13 . . . . -65.4(14) ?
C31 C1 C11 F13 . . . . 52.8(14) ?
O1 C1 C11 F11 . . . . -61.2(10) ?
C21 C1 C11 F11 . . . . 61.0(9) ?
C31 C1 C11 F11 . . . . 179.2(8) ?
O1 C1 C11 F12 . . . . 55.7(10) ?
C21 C1 C11 F12 . . . . 177.9(7) ?
C31 C1 C11 F12 . . . . -63.9(9) ?
O1 C1 C21 F22 . . . . 179.5(11) ?
C31 C1 C21 F22 . . . . -60.0(14) ?
C11 C1 C21 F22 . . . . 57.5(14) ?
O1 C1 C21 F23 . . . . 59.1(10) ?
C31 C1 C21 F23 . . . . 179.6(7) ?
C11 C1 C21 F23 . . . . -62.9(9) ?
O1 C1 C21 F21 . . . . -59.7(10) ?
C31 C1 C21 F21 . . . . 60.8(9) ?
C11 C1 C21 F21 . . . . 178.3(7) ?
O1 C1 C31 F32 . . . . -60.3(10) ?
C21 C1 C31 F32 . . . . 178.6(8) ?
C11 C1 C31 F32 . . . . 59.7(10) ?
O1 C1 C31 F33 . . . . 58.4(9) ?
C21 C1 C31 F33 . . . . -62.6(9) ?
C11 C1 C31 F33 . . . . 178.5(8) ?
O1 C1 C31 F31 . . . . 177.0(9) ?
C21 C1 C31 F31 . . . . 56.0(12) ?
C11 C1 C31 F31 . . . . -62.9(11) ?
O2 C2 C41 F42 . . . . 43.0(11) ?
C51 C2 C41 F42 . . . . 164.0(8) ?
C61 C2 C41 F42 . . . . -77.2(10) ?
O2 C2 C41 F43 . . . . -76.2(9) ?
C51 C2 C41 F43 . . . . 44.8(9) ?
C61 C2 C41 F43 . . . . 163.6(8) ?
O2 C2 C41 F41 . . . . 168.0(8) ?
C51 C2 C41 F41 . . . . -71.0(10) ?
C61 C2 C41 F41 . . . . 47.8(11) ?
O2 C2 C51 F53 . . . . 37.0(11) ?
C41 C2 C51 F53 . . . . -83.9(10) ?
C61 C2 C51 F53 . . . . 157.0(8) ?
O2 C2 C51 F52 . . . . -79.3(8) ?
C41 C2 C51 F52 . . . . 159.8(7) ?
C61 C2 C51 F52 . . . . 40.7(9) ?
O2 C2 C51 F51 . . . . 160.3(7) ?
C41 C2 C51 F51 . . . . 39.4(10) ?
C61 C2 C51 F51 . . . . -79.7(10) ?
O2 C2 C61 F61 . . . . 41.1(11) ?
C51 C2 C61 F61 . . . . -78.9(10) ?
C41 C2 C61 F61 . . . . 161.2(8) ?
O2 C2 C61 F63 . . . . 167.5(8) ?
C51 C2 C61 F63 . . . . 47.5(12) ?
C41 C2 C61 F63 . . . . -72.4(11) ?
O2 C2 C61 F62 . . . . -76.2(9) ?
C51 C2 C61 F62 . . . . 163.8(7) ?
C41 C2 C61 F62 . . . . 44.0(9) ?
O3 C3 C71 F72 . . . . 162.5(9) ?
C81 C3 C71 F72 . . . . 35.3(13) ?
C91 C3 C71 F72 . . . . -77.9(11) ?
O3 C3 C71 F73 . . . . -71.1(10) ?
C81 C3 C71 F73 . . . . 161.6(7) ?
C91 C3 C71 F73 . . . . 48.5(9) ?
O3 C3 C71 F71 . . . . 47.4(9) ?
C81 C3 C71 F71 . . . . -79.8(8) ?
C91 C3 C71 F71 . . . . 167.0(7) ?
O3 C3 C81 F82 . . . . 163.0(7) ?
C71 C3 C81 F82 . . . . -68.9(11) ?
C91 C3 C81 F82 . . . . 45.4(10) ?
O3 C3 C81 F83 . . . . 34.3(9) ?
C71 C3 C81 F83 . . . . 162.3(8) ?
C91 C3 C81 F83 . . . . -83.3(8) ?
O3 C3 C81 F81 . . . . -78.0(7) ?
C71 C3 C81 F81 . . . . 50.1(8) ?
C91 C3 C81 F81 . . . . 164.4(6) ?
O3 C3 C91 F91 . . . . 47.9(8) ?
C71 C3 C91 F91 . . . . -74.4(8) ?
C81 C3 C91 F91 . . . . 167.4(7) ?
O3 C3 C91 F92 . . . . -76.8(7) ?
C71 C3 C91 F92 . . . . 160.8(7) ?
C81 C3 C91 F92 . . . . 42.6(8) ?
O3 C3 C91 F93 . . . . 165.4(6) ?
C71 C3 C91 F93 . . . . 43.0(9) ?
C81 C3 C91 F93 . . . . -75.1(8) ?
O2 Li3 O1A C1A . . . . -83.6(7) ?
O1C Li3 O1A C1A . . . . 50.0(8) ?
O1 Li3 O1A C1A . . . . -176.2(6) ?
Li2 Li3 O1A C1A . . . . -125.9(6) ?
Li1 Li3 O1A C1A . . . . -169.7(7) ?
O2 Li3 O1A Li1 . . . . 86.0(5) ?
O1C Li3 O1A Li1 . . . . -140.4(5) ?
O1 Li3 O1A Li1 . . . . -6.5(4) ?
Li2 Li3 O1A Li1 . . . . 43.8(4) ?
O3 Li1 O1A C1A . . . . 84.3(7) ?
O1B Li1 O1A C1A . . . . -47.1(8) ?
O1 Li1 O1A C1A . . . . 176.4(5) ?
Li2 Li1 O1A C1A . . . . 126.7(6) ?
Li3 Li1 O1A C1A . . . . 170.0(7) ?
O3 Li1 O1A Li3 . . . . -85.7(5) ?
O1B Li1 O1A Li3 . . . . 142.9(5) ?
O1 Li1 O1A Li3 . . . . 6.4(4) ?
Li2 Li1 O1A Li3 . . . . -43.3(4) ?
Li3 O1A C1A C2A . . . . 171.8(6) ?
Li1 O1A C1A C2A . . . . 6.1(10) ?
Li3 O1A C1A C3A . . . . -7.4(11) ?
Li1 O1A C1A C3A . . . . -173.1(7) ?
O3 Li1 O1B C1B . . . . 68(2) ?
O1 Li1 O1B C1B . . . . -68(2) ?
O1A Li1 O1B C1B . . . . -171.0(18) ?
Li2 Li1 O1B C1B . . . . 35(4) ?
Li3 Li1 O1B C1B . . . . -131.3(18) ?
Li1 O1B C1B C3B . . . . 67(2) ?
Li1 O1B C1B C2B . . . . -113(2) ?
F52 C51 F53 Li2 . . . . 94.9(6) ?
F51 C51 F53 Li2 . . . . -153.0(7) ?
C2 C51 F53 Li2 . . . . -25.7(10) ?
O2 Li2 F53 C51 . . . . 9.0(7) ?
O3 Li2 F53 C51 . . . . 135.9(8) ?
O1 Li2 F53 C51 . . . . -58.3(10) ?
Li3 Li2 F53 C51 . . . . -5.7(8) ?
F83 Li2 F53 C51 . . . . 169.7(7) ?
F82 C81 F83 Li2 . . . . -174.1(6) ?
F81 C81 F83 Li2 . . . . 72.3(5) ?
C3 C81 F83 Li2 . . . . -40.7(7) ?
O2 Li2 F83 C81 . . . . -94.5(8) ?
O3 Li2 F83 C81 . . . . 32.4(5) ?
O1 Li2 F83 C81 . . . . 103.4(7) ?
F53 Li2 F83 C81 . . . . -119.1(5) ?
Li1 Li2 F83 C81 . . . . 51.0(6) ?
